data_7231832
loop_
_publ_author_name
'S\'ov\'ari, D\'enes'
'Kormos, Attila'
'Demeter, Orsolya'
'Dancs\'o, Andr\'as'
'Keser\>u, Gy\"orgy Mikl\'os'
'Milen, M\'aty\'as'
'\'Abr\'anyi-Balogh, P\'eter'

_publ_section_title
;
 Synthesis and fluorescent properties of boroisoquinolines, a new family
 of fluorophores
;
_journal_issue 67
_journal_name_full 'RSC Advances'
_journal_page_first 38598
_journal_paper_doi 10.1039/C8RA08241C
_journal_volume 8
_journal_year 2018
_chemical_formula_moiety 'C17 H16 B F2 N O3 S '
_chemical_formula_sum 'C17 H16 B F2 N O3 S'
_chemical_formula_weight 363.19
_space_group_IT_number 14
_symmetry_cell_setting monoclinic
_symmetry_Int_Tables_number 14
_symmetry_space_group_name_Hall '-P 2ybc'
_symmetry_space_group_name_H-M 'P 1 21/c 1'
_audit_update_record
;
2018-07-09 deposited with the CCDC.
2018-11-09 downloaded from the CCDC.
;
_cell_angle_alpha 90.0000
_cell_angle_beta 93.697(3)
_cell_angle_gamma 90.0000
_cell_formula_units_Z 4
_cell_length_a 12.1184(6)
_cell_length_b 8.1766(4)
_cell_length_c 16.5924(9)
_cell_measurement_reflns_used 3677
_cell_measurement_temperature 293.1
_cell_measurement_theta_max 71.2
_cell_measurement_theta_min 6.5
_cell_volume 1640.67(14)
_computing_cell_refinement PROCESS-AUTO
_computing_data_collection PROCESS-AUTO
_computing_data_reduction CrystalStructure
_computing_publication_material 'CrystalStructure 3.7.0'
_computing_structure_refinement CRYSTALS
_computing_structure_solution SIR92
_diffrn_detector_area_resol_mean 10.00
_diffrn_measured_fraction_theta_full 0.982
_diffrn_measured_fraction_theta_max 0.982
_diffrn_measurement_device_type 'Rigaku RAXIS-RAPID'
_diffrn_measurement_method \w
_diffrn_radiation_type 'Cu K\a'
_diffrn_radiation_wavelength 1.54187
_diffrn_reflns_av_R_equivalents 0.086
_diffrn_reflns_limit_h_max 13
_diffrn_reflns_limit_h_min -14
_diffrn_reflns_limit_k_max 10
_diffrn_reflns_limit_k_min -10
_diffrn_reflns_limit_l_max 20
_diffrn_reflns_limit_l_min -20
_diffrn_reflns_number 18565
_diffrn_reflns_theta_full 71.64
_diffrn_reflns_theta_max 71.64
_exptl_absorpt_coefficient_mu 2.105
_exptl_absorpt_correction_T_max 0.637
_exptl_absorpt_correction_T_min 0.457
_exptl_absorpt_correction_type multi-scan
_exptl_absorpt_process_details
;
    Higashi, T. (1995). Program for Absorption Correction.
    Rigaku Corporation, Tokyo, Japan.
;
_exptl_crystal_colour Yellow
_exptl_crystal_density_diffrn 1.470
_exptl_crystal_density_method 'not measured'
_exptl_crystal_description Chunk
_exptl_crystal_F_000 752.00
_exptl_crystal_size_max 0.56
_exptl_crystal_size_mid 0.26
_exptl_crystal_size_min 0.21
_refine_diff_density_max 9.94
_refine_diff_density_min -20.10
_refine_ls_extinction_method none
_refine_ls_goodness_of_fit_ref 3.595
_refine_ls_hydrogen_treatment refall
_refine_ls_number_parameters 230
_refine_ls_number_reflns 8999
_refine_ls_R_factor_gt 0.1597
_refine_ls_shift/su_max 0.1007
_refine_ls_structure_factor_coef F
_refine_ls_weighting_details 'w = 1/\s^2^(Fo)'
_refine_ls_weighting_scheme sigma
_refine_ls_wR_factor_ref 0.1982
_reflns_number_gt 8927
_reflns_number_total 3134
_reflns_threshold_expression F^2^>2.0\s(F^2^)
_cod_data_source_file c8ra08241c2.cif
_cod_data_source_block '_120462_1'
_cod_original_cell_volume 1640.68(14)
_cod_original_formula_sum 'C17 H16 B F2 N O3 S '
_cod_database_code 7231832

loop_
_symmetry_equiv_pos_site_id
_symmetry_equiv_pos_as_xyz
1 +X,+Y,+Z
2 -X,1/2+Y,1/2-Z
3 -X,-Y,-Z
4 +X,1/2-Y,1/2+Z

loop_
_atom_site_label
_atom_site_type_symbol
_atom_site_fract_x
_atom_site_fract_y
_atom_site_fract_z
_atom_site_U_iso_or_equiv
_atom_site_adp_type
_atom_site_occupancy
_atom_site_symmetry_multiplicity
_atom_site_calc_flag
_atom_site_refinement_flags
S(1) S 0.6166(2) 0.8890(2) 0.55589(12) 0.1653(12) Uani 1.00 1 d .
F(3) F 0.6162(2) 0.3025(4) 0.38034(17) 0.0900(14) Uani 1.00 1 d .
F(4) F 0.6443(2) 0.4273(3) 0.26232(19) 0.0835(13) Uani 1.00 1 d .
O(5) O 0.0584(3) 0.6984(4) 0.4777(2) 0.0789(17) Uani 1.00 1 d .
O(6) O 0.6492(3) 0.5815(5) 0.3796(2) 0.0720(18) Uani 1.00 1 d .
O(7) O -0.0405(4) 0.6427(4) 0.3386(2) 0.0794(19) Uani 1.00 1 d .
N(1) N 0.4729(5) 0.4746(7) 0.3238(3) 0.062(2) Uani 1.00 1 d .
C(1) C 0.7922(2) 0.7797(3) 0.47815(16) . Uani 1.00 1 d .
C(9) C 0.4234(6) 0.5669(9) 0.3787(6) 0.072(3) Uani 1.00 1 d .
C(10) C 0.6721(5) 0.7701(6) 0.4858(3) 0.0523 Uiso 1.00 1 d .
C(11) C 0.3068(7) 0.5702(6) 0.3656(3) 0.056(2) Uani 1.00 1 d .
C(12) C 0.3136(5) 0.4630(6) 0.2255(3) 0.071(2) Uani 1.00 1 d .
C(13) C 0.1271(5) 0.5612(6) 0.2817(4) 0.061(2) Uani 1.00 1 d .
C(14) C 0.2427(7) 0.5367(6) 0.2941(4) 0.057(2) Uani 1.00 1 d .
C(15) C 0.4144(5) 0.3771(7) 0.2582(3) 0.071(2) Uani 1.00 1 d .
C(16) C 0.4855(6) 0.6569(7) 0.4351(3) 0.063(2) Uani 1.00 1 d .
C(17) C 0.0691(7) 0.6159(7) 0.3396(4) 0.069(3) Uani 1.00 1 d .
C(18) C 0.2404(6) 0.6237(5) 0.4264(3) 0.056(2) Uani 1.00 1 d .
C(19) C 0.8129(4) 0.8768(7) 0.5345(3) 0.0711 Uiso 1.00 1 d .
C(20) C 0.1211(6) 0.6461(7) 0.4142(5) 0.056(2) Uani 1.00 1 d .
C(21) C 0.5904(6) 0.6649(7) 0.4335(4) 0.065(2) Uani 1.00 1 d .
C(22) C -0.0979(4) 0.5999(6) 0.2645(3) 0.095(3) Uani 1.00 1 d .
C(23) C 0.1041(4) 0.7092(6) 0.5594(3) 0.110(3) Uani 1.00 1 d .
C(24) C 0.7521(6) 0.9618(5) 0.5848(2) 0.107(2) Uani 1.00 1 d .
B(1) B 0.5952(9) 0.4473(11) 0.3331(5) 0.064(4) Uani 1.00 1 d .
H(1) H 0.8385 0.7254 0.4426 . Uiso 1.00 1 c R
H(2) H 0.0907 0.5305 0.2316 0.073 Uiso 1.00 1 c R
H(3) H 0.4478 0.7155 0.4744 0.075 Uiso 1.00 1 c R
H(4) H 0.2773 0.6468 0.4774 0.066 Uiso 1.00 1 c R
H(5) H 0.8863 0.9141 0.5465 0.086 Uiso 1.00 1 c R
H(6) H 0.7613 1.0343 0.6295 0.122 Uiso 1.00 1 c R
H(7) H 0.2688 0.3949 0.1905 0.087 Uiso 1.00 1 c R
H(8) H 0.3400 0.5527 0.1959 0.086 Uiso 1.00 1 c R
H(9) H 0.4619 0.3496 0.2169 0.084 Uiso 1.00 1 c R
H(10) H 0.3878 0.2798 0.2815 0.084 Uiso 1.00 1 c R
H(11) H -0.1013 0.6909 0.2289 0.113 Uiso 1.00 1 c R
H(12) H -0.1708 0.5659 0.2744 0.113 Uiso 1.00 1 c R
H(13) H -0.0599 0.5125 0.2407 0.113 Uiso 1.00 1 c R
H(14) H 0.0958 0.6060 0.5846 0.133 Uiso 1.00 1 c R
H(15) H 0.0692 0.7912 0.5893 0.133 Uiso 1.00 1 c R
H(16) H 0.1805 0.7340 0.5577 0.133 Uiso 1.00 1 c R

loop_
_atom_site_aniso_label
_atom_site_aniso_U_11
_atom_site_aniso_U_22
_atom_site_aniso_U_33
_atom_site_aniso_U_12
_atom_site_aniso_U_13
_atom_site_aniso_U_23
S(1) 0.221(3) 0.152(2) 0.1249(19) 0.0262(19) 0.0304(19) -0.0046(16)
F(3) 0.081(2) 0.096(3) 0.092(2) 0.007(2) -0.004(2) -0.012(2)
F(4) 0.068(2) 0.121(3) 0.065(2) -0.006(2) 0.025(2) -0.013(2)
O(5) 0.062(3) 0.108(3) 0.068(3) -0.002(2) 0.012(3) -0.013(3)
O(6) 0.048(3) 0.074(3) 0.094(3) -0.009(2) 0.005(2) -0.015(2)
O(7) 0.056(3) 0.103(3) 0.081(3) -0.002(3) 0.012(3) -0.003(2)
N(1) 0.037(5) 0.066(4) 0.079(5) -0.013(4) -0.020(4) 0.002(3)
C(1) -0.0222(19) -0.0184(18) -0.0346(16) -0.0074(15) -0.0077(13) -0.0199(13)
C(9) 0.024(6) 0.066(6) 0.126(9) 0.019(5) 0.004(6) 0.014(5)
C(11) 0.115(8) 0.044(4) 0.010(4) -0.004(4) 0.005(5) -0.020(3)
C(12) 0.071(5) 0.076(5) 0.070(5) -0.007(4) 0.026(4) -0.009(4)
C(13) 0.047(5) 0.072(5) 0.064(5) -0.013(4) -0.005(4) -0.002(4)
C(14) 0.083(6) 0.038(4) 0.050(5) -0.009(4) 0.015(5) 0.008(3)
C(15) 0.047(5) 0.080(5) 0.082(5) 0.010(4) -0.013(4) 0.014(4)
C(16) 0.030(5) 0.084(6) 0.074(5) -0.021(4) -0.003(4) -0.026(3)
C(17) 0.064(7) 0.108(6) 0.035(5) -0.004(5) 0.016(5) -0.036(4)
C(18) 0.089(6) 0.039(4) 0.037(4) -0.020(4) -0.019(4) -0.008(3)
C(20) 0.048(6) 0.053(4) 0.068(6) -0.004(4) 0.023(5) 0.013(4)
C(21) 0.041(5) 0.047(5) 0.106(6) 0.011(4) 0.003(5) 0.013(4)
C(22) 0.073(6) 0.108(6) 0.101(5) 0.001(4) -0.020(4) -0.008(5)
C(23) 0.118(6) 0.185(7) 0.029(4) 0.011(4) 0.029(4) -0.007(4)
C(24) 0.206(7) 0.056(4) 0.044(4) -0.073(4) -0.100(4) -0.030(3)
B(1) 0.081(9) 0.044(6) 0.068(7) -0.031(6) 0.012(6) 0.015(6)

loop_
_atom_type_symbol
_atom_type_description
_atom_type_scat_dispersion_real
_atom_type_scat_dispersion_imag
_atom_type_scat_source
C C 0.018 0.009
;
International Tables for Crystallography
(1992, Vol. C, Tables 4.2.6.8 and 6.1.1.4)
;
H H 0.000 0.000
;
International Tables for Crystallography
(1992, Vol. C, Table 6.1.1.4)
;
B B 0.009 0.004
;
International Tables for Crystallography
(1992, Vol. C, Tables 4.2.6.8 and 6.1.1.4)
;
F F 0.073 0.053
;
International Tables for Crystallography
(1992, Vol. C, Tables 4.2.6.8 and 6.1.1.4)
;
O O 0.049 0.032
;
International Tables for Crystallography
(1992, Vol. C, Tables 4.2.6.8 and 6.1.1.4)
;
S S 0.333 0.557
;
International Tables for Crystallography
(1992, Vol. C, Tables 4.2.6.8 and 6.1.1.4)
;
N N 0.031 0.018
;
International Tables for Crystallography
(1992, Vol. C, Tables 4.2.6.8 and 6.1.1.4)
;
